data_1553409
loop_
_publ_author_name
'Xie, Tongqing'
'Zhang, Baicheng'
'Zhang, Xuepeng'
'Zhang, Guoqing'

_publ_section_title
;
 AIE-active \b-diketones containing pyridiniums: fluorogenic binding to
 cellulose and water-vapour-recoverable mechanochromic luminescence
;
_journal_issue 4
_journal_name_full 'Materials Chemistry Frontiers'
_journal_page_first 693
_journal_paper_doi 10.1039/C6QM00187D
_journal_volume 1
_journal_year 2017
_chemical_formula_sum 'C17 H20 Br N O5'
_chemical_formula_weight 398.25
_chemical_name_systematic PBDK1
_space_group_IT_number 2
_space_group_name_Hall '-P 1'
_space_group_name_H-M_alt 'P -1'
_symmetry_cell_setting triclinic
_symmetry_space_group_name_H-M 'P -1'
_atom_sites_solution_hydrogens geom
_atom_sites_solution_primary direct
_atom_sites_solution_secondary difmap
_audit_creation_method SHELXL-97
_audit_update_record
;
2016-08-24 deposited with the CCDC.
2016-10-10 downloaded from the CCDC.
;
_cell_angle_alpha 79.956(7)
_cell_angle_beta 89.888(8)
_cell_angle_gamma 81.369(7)
_cell_formula_units_Z 2
_cell_length_a 5.2286(5)
_cell_length_b 8.3500(6)
_cell_length_c 20.2441(18)
_cell_measurement_reflns_used 1658
_cell_measurement_temperature 290(2)
_cell_measurement_theta_max 29.1573
_cell_measurement_theta_min 2.8631
_cell_volume 860.17(13)
_computing_cell_refinement 'CrysAlisPro (Agilent Technologies)'
_computing_data_collection 'CrysAlisPro (Agilent Technologies)'
_computing_data_reduction 'CrysAlisPro (Agilent Technologies)'
_computing_molecular_graphics 'Ortep-3 (L. J. Farrugia, 2001)'
_computing_publication_material SHELXL-97
_computing_structure_refinement 'SHELXL-97 (Sheldrick, 1997)'
_computing_structure_solution 'SHELXS-97 (Sheldrick, 1997)'
_diffrn_ambient_temperature 290(2)
_diffrn_detector_area_resol_mean 15.9149
_diffrn_measured_fraction_theta_full 0.980
_diffrn_measured_fraction_theta_max 0.980
_diffrn_measurement_device_type 'Gemini S Ultra, Agilent Technologies'
_diffrn_measurement_method '\w scans'
_diffrn_radiation_monochromator graphite
_diffrn_radiation_source 'Enhance (Mo) X-ray Source'
_diffrn_radiation_type MoK\a
_diffrn_radiation_wavelength 0.71073
_diffrn_reflns_av_R_equivalents 0.0513
_diffrn_reflns_av_sigmaI/netI 0.0707
_diffrn_reflns_limit_h_max 6
_diffrn_reflns_limit_h_min -6
_diffrn_reflns_limit_k_max 10
_diffrn_reflns_limit_k_min -10
_diffrn_reflns_limit_l_max 20
_diffrn_reflns_limit_l_min -25
_diffrn_reflns_number 7194
_diffrn_reflns_theta_full 26.37
_diffrn_reflns_theta_max 26.37
_diffrn_reflns_theta_min 2.87
_exptl_absorpt_coefficient_mu 2.416
_exptl_absorpt_correction_T_max 0.5213
_exptl_absorpt_correction_T_min 0.4852
_exptl_absorpt_correction_type multi-scan
_exptl_absorpt_process_details
;
CrysAlisPro, Agilent Technologies,
Version 1.171.36.21 (release 14-08-2012 CrysAlis171 .NET)
(compiled Sep 14 2012,17:21:16)
Empirical absorption correction using spherical harmonics,
 implemented in SCALE3 ABSPACK scaling algorithm.
;
_exptl_crystal_density_diffrn 1.538
_exptl_crystal_density_method 'not measured'
_exptl_crystal_F_000 408
_exptl_crystal_size_max 0.35
_exptl_crystal_size_mid 0.32
_exptl_crystal_size_min 0.31
_refine_diff_density_max 0.519
_refine_diff_density_min -0.617
_refine_diff_density_rms 0.079
_refine_ls_extinction_method none
_refine_ls_goodness_of_fit_ref 1.025
_refine_ls_hydrogen_treatment mixed
_refine_ls_matrix_type full
_refine_ls_number_parameters 232
_refine_ls_number_reflns 3460
_refine_ls_number_restraints 4
_refine_ls_restrained_S_all 1.024
_refine_ls_R_factor_all 0.0965
_refine_ls_R_factor_gt 0.0586
_refine_ls_shift/su_max 0.000
_refine_ls_shift/su_mean 0.000
_refine_ls_structure_factor_coef Fsqd
_refine_ls_weighting_details 'calc w=1/[\s^2^(Fo^2^)+(0.0630P)^2^+0.0000P] where P=(Fo^2^+2Fc^2^)/3'
_refine_ls_weighting_scheme calc
_refine_ls_wR_factor_gt 0.1258
_refine_ls_wR_factor_ref 0.1487
_reflns_number_gt 2261
_reflns_number_total 3460
_reflns_threshold_expression >2sigma(I)
_cod_data_source_file c6qm00187d2.cif
_cod_data_source_block shelxl
_cod_database_code 1553409

loop_
_symmetry_equiv_pos_as_xyz
'x, y, z'
'-x, -y, -z'

loop_
_atom_site_label
_atom_site_type_symbol
_atom_site_fract_x
_atom_site_fract_y
_atom_site_fract_z
_atom_site_U_iso_or_equiv
_atom_site_adp_type
_atom_site_occupancy
_atom_site_symmetry_multiplicity
_atom_site_calc_flag
_atom_site_refinement_flags
_atom_site_disorder_assembly
_atom_site_disorder_group
Br1 Br 0.17889(9) 0.17127(6) 0.12976(2) 0.0683(2) Uani 1 1 d . . .
O3 O 0.1077(6) 0.3576(4) 0.36939(14) 0.0564(8) Uani 1 1 d . . .
O2 O 1.1388(6) -0.1514(4) 0.41932(14) 0.0553(8) Uani 1 1 d D . .
O1 O 1.4547(6) -0.3270(4) 0.36221(15) 0.0567(8) Uani 1 1 d D . .
N1 N 1.3478(7) -0.3946(4) 0.13827(16) 0.0459(8) Uani 1 1 d . . .
O4 O 1.5809(8) -0.2996(6) 0.01241(19) 0.1036(15) Uani 1 1 d . . .
H4 H 1.6345 -0.2473 -0.0215 0.124 Uiso 1 1 calc R . .
O5 O 0.7400(7) 0.9217(5) 0.1500(2) 0.0837(11) Uani 1 1 d D . .
C6 C 1.3034(8) -0.2858(5) 0.3096(2) 0.0455(10) Uani 1 1 d . . .
C3 C 1.6239(8) -0.4720(5) 0.2558(2) 0.0536(11) Uani 1 1 d . . .
H3 H 1.7194 -0.4992 0.2959 0.064 Uiso 1 1 calc R . .
C4 C 1.3980(7) -0.3603(5) 0.25083(19) 0.0415(9) Uani 1 1 d . . .
C11 C 0.3809(8) 0.1818(5) 0.3137(2) 0.0493(10) Uani 1 1 d . . .
H11 H 0.2713 0.2176 0.2762 0.059 Uiso 1 1 calc R . .
C7 C 1.0743(8) -0.1797(5) 0.3081(2) 0.0456(10) Uani 1 1 d . . .
H7 H 0.9692 -0.1543 0.2695 0.055 Uiso 1 1 calc R . .
C8 C 0.9990(8) -0.1096(5) 0.3647(2) 0.0439(10) Uani 1 1 d . . .
C5 C 1.2646(8) -0.3243(5) 0.1906(2) 0.0462(10) Uani 1 1 d . . .
H5 H 1.1125 -0.2491 0.1859 0.055 Uiso 1 1 calc R . .
C9 C 0.7636(8) 0.0113(5) 0.36625(19) 0.0425(9) Uani 1 1 d . . .
C12 C 0.3244(8) 0.2430(5) 0.3720(2) 0.0451(10) Uani 1 1 d . . .
C14 C 0.7024(9) 0.0733(5) 0.4244(2) 0.0492(10) Uani 1 1 d . . .
H14 H 0.8105 0.0364 0.4621 0.059 Uiso 1 1 calc R . .
C13 C 0.4860(8) 0.1882(5) 0.4281(2) 0.0515(11) Uani 1 1 d . . .
H13 H 0.4491 0.2283 0.4677 0.062 Uiso 1 1 calc R . .
C1 C 1.5678(9) -0.5049(5) 0.1436(2) 0.0546(11) Uani 1 1 d . . .
H1A H 1.6223 -0.5543 0.1072 0.066 Uiso 1 1 calc R . .
C15 C 0.0365(10) 0.4173(6) 0.4296(2) 0.0627(13) Uani 1 1 d . . .
H15A H -0.1189 0.4960 0.4214 0.094 Uiso 1 1 calc R . .
H15B H 0.1733 0.4690 0.4441 0.094 Uiso 1 1 calc R . .
H15C H 0.0072 0.3272 0.4638 0.094 Uiso 1 1 calc R . .
C16 C 1.2048(9) -0.3463(6) 0.0730(2) 0.0609(13) Uani 1 1 d . . .
H16A H 1.0277 -0.2997 0.0802 0.073 Uiso 1 1 calc R . .
H16B H 1.2008 -0.4431 0.0527 0.073 Uiso 1 1 calc R . .
C10 C 0.5980(8) 0.0682(5) 0.3107(2) 0.0471(10) Uani 1 1 d . . .
H10 H 0.6348 0.0288 0.2710 0.057 Uiso 1 1 calc R . .
C17 C 1.3308(10) -0.2221(7) 0.0261(2) 0.0707(14) Uani 1 1 d . . .
H17A H 1.2288 -0.1855 -0.0152 0.085 Uiso 1 1 calc R . .
H17B H 1.3439 -0.1272 0.0468 0.085 Uiso 1 1 calc R . .
C2 C 1.7085(9) -0.5436(6) 0.2014(2) 0.0587(12) Uani 1 1 d . . .
H2A H 1.8614 -0.6179 0.2048 0.070 Uiso 1 1 calc R . .
H2 H 1.266(14) -0.213(11) 0.406(5) 0.070 Uiso 0.49(8) 1 d PD A 2
H1 H 1.398(19) -0.282(12) 0.395(4) 0.070 Uiso 0.51(8) 1 d PD A 1
H5A H 0.838(9) 0.994(5) 0.140(3) 0.088 Uiso 1 1 d D . .
H5B H 0.582(5) 0.965(7) 0.143(3) 0.088 Uiso 1 1 d D . .

loop_
_atom_site_aniso_label
_atom_site_aniso_U_11
_atom_site_aniso_U_22
_atom_site_aniso_U_33
_atom_site_aniso_U_23
_atom_site_aniso_U_13
_atom_site_aniso_U_12
Br1 0.0645(4) 0.0717(4) 0.0674(4) -0.0204(2) 0.0090(2) 0.0032(3)
O3 0.063(2) 0.0484(18) 0.0544(19) -0.0158(13) 0.0033(14) 0.0095(15)
O2 0.062(2) 0.056(2) 0.0438(18) -0.0137(14) -0.0043(15) 0.0090(16)
O1 0.059(2) 0.055(2) 0.052(2) -0.0138(15) -0.0024(16) 0.0093(15)
N1 0.050(2) 0.042(2) 0.044(2) -0.0121(15) 0.0058(16) 0.0008(16)
O4 0.094(3) 0.114(4) 0.082(3) 0.017(2) 0.029(2) 0.011(3)
O5 0.064(3) 0.065(3) 0.113(3) -0.003(2) -0.008(2) 0.007(2)
C6 0.049(3) 0.037(2) 0.049(3) -0.0063(17) 0.000(2) -0.0038(19)
C3 0.054(3) 0.052(3) 0.049(3) -0.004(2) 0.004(2) 0.006(2)
C4 0.044(2) 0.034(2) 0.044(2) -0.0046(16) 0.0060(18) -0.0012(18)
C11 0.057(3) 0.049(3) 0.039(2) -0.0098(18) -0.0033(19) 0.003(2)
C7 0.047(2) 0.042(2) 0.046(2) -0.0128(17) 0.0002(18) 0.0047(19)
C8 0.051(3) 0.037(2) 0.044(2) -0.0074(17) 0.0017(19) -0.0076(19)
C5 0.047(2) 0.038(2) 0.053(3) -0.0125(18) 0.0077(19) 0.0033(18)
C9 0.050(2) 0.037(2) 0.041(2) -0.0084(16) 0.0037(18) -0.0032(18)
C12 0.047(2) 0.035(2) 0.050(3) -0.0052(17) 0.0028(19) -0.0005(18)
C14 0.060(3) 0.047(3) 0.040(2) -0.0109(18) -0.0041(19) -0.001(2)
C13 0.060(3) 0.048(3) 0.048(3) -0.0194(19) 0.004(2) 0.001(2)
C1 0.059(3) 0.046(3) 0.059(3) -0.016(2) 0.015(2) -0.001(2)
C15 0.067(3) 0.056(3) 0.063(3) -0.019(2) 0.012(2) 0.008(2)
C16 0.061(3) 0.068(3) 0.054(3) -0.023(2) -0.005(2) 0.005(3)
C10 0.059(3) 0.045(2) 0.038(2) -0.0128(17) 0.0031(19) -0.002(2)
C17 0.087(4) 0.067(3) 0.052(3) -0.010(2) 0.002(3) 0.007(3)
C2 0.058(3) 0.048(3) 0.063(3) -0.006(2) 0.010(2) 0.009(2)

loop_
_atom_type_symbol
_atom_type_description
_atom_type_scat_dispersion_real
_atom_type_scat_dispersion_imag
_atom_type_scat_source
C C 0.0033 0.0016 'International Tables Vol C Tables 4.2.6.8 and 6.1.1.4'
H H 0.0000 0.0000 'International Tables Vol C Tables 4.2.6.8 and 6.1.1.4'
N N 0.0061 0.0033 'International Tables Vol C Tables 4.2.6.8 and 6.1.1.4'
O O 0.0106 0.0060 'International Tables Vol C Tables 4.2.6.8 and 6.1.1.4'
Br Br -0.2901 2.4595 'International Tables Vol C Tables 4.2.6.8 and 6.1.1.4'

loop_
_geom_angle_atom_site_label_1
_geom_angle_atom_site_label_2
_geom_angle_atom_site_label_3
_geom_angle
C12 O3 C15 117.4(3)
C5 N1 C1 120.6(4)
C5 N1 C16 120.0(3)
C1 N1 C16 119.4(3)
O1 C6 C7 122.4(4)
O1 C6 C4 114.8(3)
C7 C6 C4 122.8(4)
C2 C3 C4 120.4(4)
C5 C4 C3 117.5(4)
C5 C4 C6 121.9(3)
C3 C4 C6 120.6(4)
C10 C11 C12 120.4(4)
C6 C7 C8 120.1(4)
O2 C8 C7 119.9(4)
O2 C8 C9 116.6(3)
C7 C8 C9 123.6(4)
N1 C5 C4 121.6(4)
C14 C9 C10 117.7(4)
C14 C9 C8 119.9(4)
C10 C9 C8 122.4(3)
O3 C12 C11 115.9(4)
O3 C12 C13 124.2(4)
C11 C12 C13 119.8(4)
C13 C14 C9 122.0(4)
C14 C13 C12 119.0(4)
C2 C1 N1 120.4(4)
N1 C16 C17 110.9(4)
C11 C10 C9 120.9(4)
O4 C17 C16 107.6(4)
C1 C2 C3 119.5(4)

loop_
_geom_bond_atom_site_label_1
_geom_bond_atom_site_label_2
_geom_bond_distance
O3 C12 1.364(5)
O3 C15 1.423(5)
O2 C8 1.293(5)
O1 C6 1.293(5)
N1 C5 1.340(5)
N1 C1 1.353(5)
N1 C16 1.482(5)
O4 C17 1.418(6)
C6 C7 1.376(5)
C6 C4 1.487(5)
C3 C2 1.383(6)
C3 C4 1.383(5)
C4 C5 1.370(6)
C11 C10 1.374(5)
C11 C12 1.380(5)
C7 C8 1.405(5)
C8 C9 1.474(5)
C9 C14 1.385(5)
C9 C10 1.390(5)
C12 C13 1.386(5)
C14 C13 1.381(6)
C1 C2 1.347(6)
C16 C17 1.507(7)

loop_
_geom_hbond_atom_site_label_D
_geom_hbond_atom_site_label_H
_geom_hbond_atom_site_label_A
_geom_hbond_distance_DH
_geom_hbond_distance_HA
_geom_hbond_distance_DA
_geom_hbond_angle_DHA
_geom_hbond_site_symmetry_A
O4 H4 Br1 0.82 2.42 3.213(4) 163.5 2_755
O2 H2 O1 0.85(2) 1.64(4) 2.464(4) 163(10) .
O1 H1 O2 0.85(2) 1.74(7) 2.464(4) 143(10) .
O5 H5A Br1 0.846(19) 2.47(2) 3.303(4) 169(5) 1_665
O5 H5B Br1 0.852(19) 2.50(3) 3.315(4) 161(5) 1_565
